data_4022989
loop_
_publ_author_name
'Indrajit Das'
'Tarun K. Pal'
'Tanmaya Pathak'

_publ_contact_author_address 'Department of Chemistry, IIT, Kharagpur 721 302'
_publ_contact_author_email tpathak@chem.iitkgp.ernet.in
_publ_contact_author_name 'Tanmaya Pathak'
_publ_section_title
;
 Diastereoselective Michael Initiated Ring Closure on
 Vinyl Sulfone-Modified Carbohydrates: A Stereospecific and General
 Route to \a-Substituted Cyclopropanes
;
_journal_name_full 'Journal of Organic Chemistry'
_journal_page_first 9181
_journal_page_last 9189
_journal_paper_doi 10.1021/jo701378d
_journal_volume 72
_journal_year 2007
_chemical_formula_moiety 'C18 H22 O8 S'
_chemical_formula_sum 'C18 H22 O8 S'
_chemical_formula_weight 398.44
_chemical_name_systematic
;
 ?
;
_space_group_IT_number 4
_symmetry_cell_setting monoclinic
_symmetry_space_group_name_Hall 'P 2yb'
_symmetry_space_group_name_H-M 'P 1 21 1'
_atom_sites_solution_hydrogens geom
_atom_sites_solution_primary direct
_atom_sites_solution_secondary difmap
_audit_creation_method SHELXL-97
_cell_angle_alpha 90.00
_cell_angle_beta 101.62
_cell_angle_gamma 90.00
_cell_formula_units_Z 2
_cell_length_a 8.347
_cell_length_b 13.400
_cell_length_c 8.915
_cell_measurement_reflns_used 0
_cell_measurement_temperature 293(2)
_cell_measurement_theta_max 0
_cell_measurement_theta_min 0
_cell_volume 976.7
_computing_cell_refinement 'CAD4 Express (Enraf Nonius, 1994)'
_computing_data_collection 'CAD4 Express (Enraf Nonius, 1994)'
_computing_data_reduction 'XCAD4 (Harms & Wocadlo, 1995)'
_computing_molecular_graphics 'Ortep-3 for Windows (Farrugia, 1997)'
_computing_publication_material 'WINGX publication routines (Farrugia, 1999)'
_computing_structure_refinement 'SHELXL-97 (Sheldrick, 1997)'
_computing_structure_solution 'SHELXL-86 (Sheldrick, 1986)'
_diffrn_ambient_temperature 293(2)
_diffrn_measured_fraction_theta_full 0.999
_diffrn_measured_fraction_theta_max 0.999
_diffrn_measurement_device_type CAD4
_diffrn_measurement_method 'omega scan'
_diffrn_radiation_monochromator graphite
_diffrn_radiation_source 'fine-focus sealed tube'
_diffrn_radiation_type MoK\a
_diffrn_radiation_wavelength 0.71073
_diffrn_reflns_av_R_equivalents 0.0222
_diffrn_reflns_av_sigmaI/netI 0.0190
_diffrn_reflns_limit_h_max 0
_diffrn_reflns_limit_h_min -9
_diffrn_reflns_limit_k_max 15
_diffrn_reflns_limit_k_min 0
_diffrn_reflns_limit_l_max 10
_diffrn_reflns_limit_l_min -10
_diffrn_reflns_number 1920
_diffrn_reflns_theta_full 24.99
_diffrn_reflns_theta_max 24.99
_diffrn_reflns_theta_min 2.33
_diffrn_standards_interval_time '60 sec'
_diffrn_standards_number 25
_exptl_absorpt_coefficient_mu 0.207
_exptl_absorpt_correction_type none
_exptl_crystal_colour colorless
_exptl_crystal_density_diffrn 1.355
_exptl_crystal_density_method 'not measured'
_exptl_crystal_description prism
_exptl_crystal_F_000 420
_exptl_crystal_size_max 0.03
_exptl_crystal_size_mid 0.02
_exptl_crystal_size_min 0.01
_refine_diff_density_max 0.160
_refine_diff_density_min -0.274
_refine_diff_density_rms 0.054
_refine_ls_abs_structure_details 'Flack H D (1983), Acta Cryst. A39, 876-881'
_refine_ls_abs_structure_Flack 0.20(11)
_refine_ls_extinction_method none
_refine_ls_goodness_of_fit_ref 1.043
_refine_ls_hydrogen_treatment mixed
_refine_ls_matrix_type full
_refine_ls_number_parameters 244
_refine_ls_number_reflns 1794
_refine_ls_number_restraints 1
_refine_ls_restrained_S_all 1.043
_refine_ls_R_factor_all 0.0470
_refine_ls_R_factor_gt 0.0363
_refine_ls_shift/su_max 0.003
_refine_ls_shift/su_mean 0.001
_refine_ls_structure_factor_coef Fsqd
_refine_ls_weighting_details 'calc w=1/[\s^2^(Fo^2^)+(0.0671P)^2^+0.0662P] where P=(Fo^2^+2Fc^2^)/3'
_refine_ls_weighting_scheme calc
_refine_ls_wR_factor_gt 0.0907
_refine_ls_wR_factor_ref 0.0966
_reflns_number_gt 1587
_reflns_number_total 1794
_reflns_threshold_expression >2sigma(I)
_cod_data_source_file jo701378d-File004.cif
_cod_data_source_block 12
_cod_original_sg_symbol_H-M 'P 21'
_cod_database_code 4022989

loop_
_symmetry_equiv_pos_as_xyz
'x, y, z'
'-x, y+1/2, -z'

loop_
_atom_site_label
_atom_site_type_symbol
_atom_site_fract_x
_atom_site_fract_y
_atom_site_fract_z
_atom_site_U_iso_or_equiv
_atom_site_adp_type
_atom_site_occupancy
_atom_site_symmetry_multiplicity
_atom_site_calc_flag
_atom_site_refinement_flags
S1 S -0.07928(10) 0.11742(6) 0.68153(10) 0.0539(2) Uani 1 1 d .
O1 O -0.2290(3) -0.1293(2) 0.8390(3) 0.0586(6) Uani 1 1 d .
O8 O -0.2402(3) 0.1417(2) 0.5975(4) 0.0758(9) Uani 1 1 d .
O6 O 0.2132(4) -0.1452(2) 0.5857(3) 0.0704(8) Uani 1 1 d .
O3 O 0.3145(3) -0.2647(2) 0.9534(3) 0.0706(8) Uani 1 1 d .
O2 O -0.1355(3) -0.0250(2) 1.0466(3) 0.0697(8) Uani 1 1 d .
O5 O 0.3673(3) -0.0457(3) 0.7589(3) 0.0731(8) Uani 1 1 d .
O7 O -0.0142(4) 0.1692(2) 0.8215(3) 0.0750(8) Uani 1 1 d .
O4 O 0.2923(4) -0.1277(3) 1.0925(3) 0.0869(9) Uani 1 1 d .
C2 C 0.0310(4) -0.0555(3) 0.8628(3) 0.0455(7) Uani 1 1 d .
H2 H 0.0946 -0.0021 0.9222 0.055 Uiso 1 1 calc R
C3 C -0.0831(4) -0.0116(2) 0.7223(3) 0.0443(7) Uani 1 1 d .
C12 C 0.0586(4) 0.1310(3) 0.5555(4) 0.0499(7) Uani 1 1 d .
C17 C 0.0021(4) 0.1224(3) 0.3998(4) 0.0601(8) Uani 1 1 d .
H17 H -0.1086 0.1127 0.3603 0.072 Uiso 1 1 calc R
C7 C 0.1462(4) -0.1388(3) 0.8285(3) 0.0471(7) Uani 1 1 d .
H7 H 0.0803 -0.1953 0.7811 0.057 Uiso 1 1 calc R
C15 C 0.2775(5) 0.1457(3) 0.3593(5) 0.0659(10) Uani 1 1 d .
C5 C -0.1661(4) -0.0801(3) 0.5929(4) 0.0558(8) Uani 1 1 d .
H5A H -0.2099 -0.0499 0.4942 0.067 Uiso 1 1 calc R
H5B H -0.1212 -0.1465 0.5879 0.067 Uiso 1 1 calc R
C1 C -0.0931(4) -0.0995(3) 0.9530(4) 0.0548(8) Uani 1 1 d .
H1 H -0.0459 -0.1570 1.0143 0.066 Uiso 1 1 calc R
C4 C -0.2500(4) -0.0576(3) 0.7220(4) 0.0550(8) Uani 1 1 d .
H4 H -0.3475 -0.0152 0.7041 0.066 Uiso 1 1 calc R
C16 C 0.1126(5) 0.1285(4) 0.3027(4) 0.0700(10) Uani 1 1 d .
H16 H 0.0753 0.1209 0.1977 0.084 Uiso 1 1 calc R
C8 C 0.2585(4) -0.1740(3) 0.9755(4) 0.0573(9) Uani 1 1 d .
C10 C 0.2563(4) -0.1036(3) 0.7220(4) 0.0503(8) Uani 1 1 d .
C13 C 0.2217(4) 0.1508(3) 0.6136(4) 0.0585(9) Uani 1 1 d .
H13 H 0.2589 0.1593 0.7184 0.070 Uiso 1 1 calc R
C11 C 0.3101(7) -0.1188(4) 0.4720(5) 0.0871(14) Uani 1 1 d .
H11A H 0.2678 -0.1531 0.3778 0.131 Uiso 1 1 calc R
H11B H 0.4219 -0.1379 0.5089 0.131 Uiso 1 1 calc R
H11C H 0.3042 -0.0481 0.4546 0.131 Uiso 1 1 calc R
C14 C 0.3294(5) 0.1579(3) 0.5146(5) 0.0684(10) Uani 1 1 d .
H14 H 0.4392 0.1712 0.5540 0.082 Uiso 1 1 calc R
C18 C 0.3982(7) 0.1485(4) 0.2526(6) 0.1044(19) Uani 1 1 d .
H18A H 0.5060 0.1614 0.3109 0.157 Uiso 1 1 calc R
H18B H 0.3676 0.2004 0.1782 0.157 Uiso 1 1 calc R
H18C H 0.3972 0.0854 0.2014 0.157 Uiso 1 1 calc R
C6 C -0.2559(7) -0.0575(5) 1.1293(6) 0.1026(18) Uani 1 1 d .
H6A H -0.2821 -0.0038 1.1914 0.154 Uiso 1 1 calc R
H6B H -0.2138 -0.1129 1.1937 0.154 Uiso 1 1 calc R
H6C H -0.3528 -0.0778 1.0584 0.154 Uiso 1 1 calc R
C9 C 0.4259(6) -0.3087(5) 1.0817(5) 0.0947(17) Uani 1 1 d .
H9A H 0.4590 -0.3735 1.0533 0.142 Uiso 1 1 calc R
H9B H 0.3722 -0.3151 1.1669 0.142 Uiso 1 1 calc R
H9C H 0.5204 -0.2668 1.1101 0.142 Uiso 1 1 calc R

loop_
_atom_site_aniso_label
_atom_site_aniso_U_11
_atom_site_aniso_U_22
_atom_site_aniso_U_33
_atom_site_aniso_U_23
_atom_site_aniso_U_13
_atom_site_aniso_U_12
S1 0.0496(4) 0.0468(4) 0.0706(5) 0.0002(4) 0.0249(4) 0.0016(4)
O1 0.0566(13) 0.0605(14) 0.0616(13) -0.0033(12) 0.0187(11) -0.0201(12)
O8 0.0495(13) 0.075(2) 0.108(2) 0.0248(17) 0.0290(13) 0.0150(13)
O6 0.0952(19) 0.0642(17) 0.0614(15) -0.0108(14) 0.0385(14) -0.0108(16)
O3 0.0679(16) 0.0825(19) 0.0651(16) 0.0186(15) 0.0223(13) 0.0247(15)
O2 0.0686(16) 0.089(2) 0.0603(14) -0.0195(14) 0.0335(12) -0.0172(15)
O5 0.0548(14) 0.092(2) 0.0757(16) 0.0026(16) 0.0207(13) -0.0164(15)
O7 0.099(2) 0.0531(15) 0.0830(18) -0.0200(14) 0.0418(16) -0.0104(15)
O4 0.094(2) 0.101(2) 0.0572(15) -0.0043(19) -0.0048(15) 0.002(2)
C2 0.0441(16) 0.0497(17) 0.0446(16) -0.0071(14) 0.0133(13) -0.0059(14)
C3 0.0400(15) 0.0459(16) 0.0494(16) -0.0044(15) 0.0152(13) -0.0046(14)
C12 0.0457(16) 0.0433(18) 0.0618(18) 0.0018(16) 0.0139(13) -0.0025(15)
C17 0.0521(17) 0.061(2) 0.067(2) 0.005(2) 0.0111(15) -0.005(2)
C7 0.0433(16) 0.0505(18) 0.0478(16) -0.0011(15) 0.0099(13) -0.0003(15)
C15 0.073(2) 0.046(2) 0.089(3) 0.0136(18) 0.042(2) 0.0084(17)
C5 0.0571(19) 0.060(2) 0.0488(17) -0.0054(16) 0.0079(15) -0.0088(17)
C1 0.0534(19) 0.063(2) 0.0513(17) 0.0004(17) 0.0176(15) -0.0060(16)
C4 0.0430(17) 0.060(2) 0.0625(19) -0.0032(18) 0.0119(14) -0.0117(16)
C16 0.088(3) 0.065(2) 0.061(2) 0.006(2) 0.0243(19) -0.003(2)
C8 0.0485(18) 0.069(2) 0.055(2) 0.0092(19) 0.0139(16) -0.0030(18)
C10 0.0464(18) 0.054(2) 0.0524(18) 0.0016(16) 0.0149(14) 0.0096(16)
C13 0.0486(18) 0.060(2) 0.067(2) 0.0051(17) 0.0125(16) -0.0080(16)
C11 0.135(4) 0.066(3) 0.080(3) -0.003(2) 0.068(3) -0.002(3)
C14 0.0459(18) 0.064(2) 0.099(3) 0.012(2) 0.0234(19) -0.0002(18)
C18 0.119(4) 0.089(4) 0.131(4) 0.029(3) 0.086(4) 0.025(3)
C6 0.109(4) 0.134(5) 0.083(3) -0.029(3) 0.061(3) -0.030(4)
C9 0.081(3) 0.125(5) 0.081(3) 0.044(3) 0.024(2) 0.035(3)

loop_
_atom_type_symbol
_atom_type_description
_atom_type_scat_dispersion_real
_atom_type_scat_dispersion_imag
_atom_type_scat_source
C C 0.0033 0.0016 'International Tables Vol C Tables 4.2.6.8 and 6.1.1.4'
H H 0.0000 0.0000 'International Tables Vol C Tables 4.2.6.8 and 6.1.1.4'
O O 0.0106 0.0060 'International Tables Vol C Tables 4.2.6.8 and 6.1.1.4'
S S 0.1246 0.1234 'International Tables Vol C Tables 4.2.6.8 and 6.1.1.4'

loop_
_geom_angle_atom_site_label_1
_geom_angle_atom_site_label_2
_geom_angle_atom_site_label_3
_geom_angle
O7 S1 O8 119.58(19)
O7 S1 C3 108.25(17)
O8 S1 C3 105.96(17)
O7 S1 C12 108.73(17)
O8 S1 C12 107.72(16)
C3 S1 C12 105.79(15)
C4 O1 C1 107.6(3)
C10 O6 C11 116.8(3)
C8 O3 C9 116.4(4)
C1 O2 C6 112.4(4)
C3 C2 C7 115.2(3)
C3 C2 C1 101.5(3)
C7 C2 C1 109.6(3)
C4 C3 C5 58.6(2)
C4 C3 C2 105.3(3)
C5 C3 C2 120.0(3)
C4 C3 S1 116.8(2)
C5 C3 S1 117.2(2)
C2 C3 S1 120.7(2)
C17 C12 C13 120.4(3)
C17 C12 S1 119.7(3)
C13 C12 S1 119.9(3)
C12 C17 C16 119.2(3)
C10 C7 C8 106.7(3)
C10 C7 C2 112.2(3)
C8 C7 C2 110.7(3)
C14 C15 C16 118.4(3)
C14 C15 C18 120.9(4)
C16 C15 C18 120.7(4)
C4 C5 C3 60.5(2)
O2 C1 O1 111.6(3)
O2 C1 C2 108.4(3)
O1 C1 C2 104.9(3)
O1 C4 C5 115.3(3)
O1 C4 C3 107.4(3)
C5 C4 C3 60.8(2)
C15 C16 C17 121.2(4)
O4 C8 O3 125.0(4)
O4 C8 C7 125.7(4)
O3 C8 C7 109.2(3)
O5 C10 O6 125.2(3)
O5 C10 C7 123.9(3)
O6 C10 C7 110.9(3)
C12 C13 C14 119.4(4)
C15 C14 C13 121.4(4)

loop_
_geom_bond_atom_site_label_1
_geom_bond_atom_site_label_2
_geom_bond_distance
S1 O7 1.436(3)
S1 O8 1.437(3)
S1 C3 1.768(3)
S1 C12 1.773(3)
O1 C4 1.402(4)
O1 C1 1.419(4)
O6 C10 1.319(4)
O6 C11 1.462(5)
O3 C8 1.331(5)
O3 C9 1.446(5)
O2 C1 1.392(4)
O2 C6 1.430(5)
O5 C10 1.203(4)
O4 C8 1.198(5)
C2 C3 1.529(5)
C2 C7 1.544(5)
C2 C1 1.550(4)
C3 C4 1.523(4)
C3 C5 1.528(5)
C12 C17 1.377(5)
C12 C13 1.381(5)
C17 C16 1.389(5)
C7 C10 1.523(4)
C7 C8 1.524(5)
C15 C14 1.374(6)
C15 C16 1.387(6)
C15 C18 1.519(5)
C5 C4 1.494(5)
C13 C14 1.384(5)

loop_
_cod_related_entry_id
_cod_related_entry_database
_cod_related_entry_code
1 ChemSpider 30658591
